data_4082314
loop_
_publ_author_name
'Zhang, Long'
'Li, Hao'
'Weng, Lin-Hong'
'Jin, Guo-Xin'

_publ_section_title
;
 Isomers of Cyclometalated Macrocycles Constructed through Olefinic C--H
 Activation
;
_journal_issue 2
_journal_name_full Organometallics
_journal_page_first 587
_journal_paper_doi 10.1021/om4011559
_journal_volume 33
_journal_year 2014
_chemical_formula_sum 'C92 H112 F12 Ir4 N8 O18 S4'
_chemical_formula_weight 2742.94
_chemical_name_systematic
; 
 ? 
;
_space_group_IT_number 2
_symmetry_cell_setting triclinic
_symmetry_space_group_name_Hall '-P 1'
_symmetry_space_group_name_H-M 'P -1'
_atom_sites_solution_hydrogens geom
_atom_sites_solution_primary direct
_atom_sites_solution_secondary difmap
_audit_creation_method SHELXL-97
_cell_angle_alpha 77.590(2)
_cell_angle_beta 80.454(2)
_cell_angle_gamma 89.950(2)
_cell_formula_units_Z 1
_cell_length_a 11.6837(13)
_cell_length_b 12.1287(13)
_cell_length_c 18.142(2)
_cell_measurement_reflns_used 6519
_cell_measurement_temperature 173(2)
_cell_measurement_theta_max 27.59
_cell_measurement_theta_min 2.42
_cell_volume 2474.4(5)
_computing_cell_refinement 'Bruker SAINT'
_computing_data_collection 'Bruker APEX2'
_computing_data_reduction 'Bruker SAINT'
_computing_molecular_graphics 'Bruker SHELXTL'
_computing_publication_material 'Bruker SHELXTL'
_computing_structure_refinement 'SHELXL-97 (Sheldrick, 1997)'
_computing_structure_solution 'SHELXS-97 (Sheldrick, 1990)'
_diffrn_ambient_temperature 173(2)
_diffrn_measured_fraction_theta_full 0.982
_diffrn_measured_fraction_theta_max 0.982
_diffrn_measurement_device_type 'Bruker APEX-II CCD'
_diffrn_measurement_method '\f and \w scans'
_diffrn_radiation_monochromator graphite
_diffrn_radiation_source 'fine-focus sealed tube'
_diffrn_radiation_type MoK\a
_diffrn_radiation_wavelength 0.71073
_diffrn_reflns_av_R_equivalents 0.0289
_diffrn_reflns_av_sigmaI/netI 0.0594
_diffrn_reflns_limit_h_max 15
_diffrn_reflns_limit_h_min -15
_diffrn_reflns_limit_k_max 15
_diffrn_reflns_limit_k_min -15
_diffrn_reflns_limit_l_max 23
_diffrn_reflns_limit_l_min -20
_diffrn_reflns_number 18242
_diffrn_reflns_theta_full 27.68
_diffrn_reflns_theta_max 27.68
_diffrn_reflns_theta_min 1.17
_diffrn_standards_decay_% 4.01
_exptl_absorpt_coefficient_mu 5.537
_exptl_absorpt_correction_T_max 0.7692
_exptl_absorpt_correction_T_min 0.3163
_exptl_absorpt_correction_type multi-scan
_exptl_absorpt_process_details sadabs
_exptl_crystal_colour orange
_exptl_crystal_density_diffrn 1.841
_exptl_crystal_density_method 'not measured'
_exptl_crystal_description prism
_exptl_crystal_F_000 1344
_exptl_crystal_size_max 0.27
_exptl_crystal_size_mid 0.08
_exptl_crystal_size_min 0.05
_platon_squeeze_details ' '
_refine_diff_density_max 1.916
_refine_diff_density_min -2.021
_refine_diff_density_rms 0.386
_refine_ls_extinction_method none
_refine_ls_goodness_of_fit_ref 1.066
_refine_ls_hydrogen_treatment constr
_refine_ls_matrix_type full
_refine_ls_number_parameters 645
_refine_ls_number_reflns 11353
_refine_ls_number_restraints 32
_refine_ls_restrained_S_all 1.068
_refine_ls_R_factor_all 0.0762
_refine_ls_R_factor_gt 0.0548
_refine_ls_shift/su_max 0.006
_refine_ls_shift/su_mean 0.001
_refine_ls_structure_factor_coef Fsqd
_refine_ls_weighting_details 'calc w=1/[\s^2^(Fo^2^)+(0.1278P)^2^+0.0000P] where P=(Fo^2^+2Fc^2^)/3'
_refine_ls_weighting_scheme calc
_refine_ls_wR_factor_gt 0.1708
_refine_ls_wR_factor_ref 0.1921
_reflns_number_gt 8347
_reflns_number_total 11353
_reflns_threshold_expression >2sigma(I)
_cod_data_source_file om4011559_si_001.cif
_cod_data_source_block Complex_3b(isomer_A)
_cod_depositor_comments
;
The following automatic conversions were performed:

'_symmetry_cell_setting' value 'Triclinic' changed to 'triclinic'
according to
/usr/data/users/saulius/automatic-downloads/current/ACS/lib/dictionaries/cif_core.dic
dictionary named 'cif_core.dic' version 2.4.2 from 2011-04-26.

Automatic conversion script
Id: cif_fix_values 2281 2013-09-26 08:29:07Z andrius 
;
_cod_original_sg_symbol_H-M P-1
_cod_database_code 4082314

loop_
_symmetry_equiv_pos_as_xyz
'x, y, z'
'-x, -y, -z'

loop_
_atom_site_label
_atom_site_type_symbol
_atom_site_fract_x
_atom_site_fract_y
_atom_site_fract_z
_atom_site_U_iso_or_equiv
_atom_site_adp_type
_atom_site_occupancy
_atom_site_symmetry_multiplicity
_atom_site_calc_flag
_atom_site_refinement_flags
_atom_site_disorder_assembly
_atom_site_disorder_group
Ir1 Ir 0.78200(4) 0.25047(3) 0.232670(19) 0.02355(13) Uani 0.8993(8) 1 d P . .
Ir2 Ir 0.80295(4) -0.14743(3) 0.356603(18) 0.02211(13) Uani 0.8993(8) 1 d P . .
Ir1' Ir 0.8378(4) 0.2447(3) 0.2422(2) 0.02355(13) Uani 0.1007(8) 1 d P . .
Ir2' Ir 0.7464(4) -0.1572(3) 0.34456(18) 0.02211(13) Uani 0.1007(8) 1 d P . .
N1 N 0.6431(7) 0.1447(6) 0.2247(4) 0.0348(17) Uani 1 1 d . . .
N2 N 0.9546(7) -0.0451(6) 0.3401(4) 0.0346(17) Uani 1 1 d . . .
N3 N 0.8590(7) 0.2272(6) 0.1228(4) 0.0309(16) Uani 1 1 d . . .
N4 N 1.1229(7) 0.1814(6) -0.2489(4) 0.0285(15) Uani 1 1 d . . .
O1 O 0.7515(11) 0.7937(12) 0.8977(8) 0.122(5) Uani 1 1 d . . .
O2 O 0.8783(10) 0.6460(13) 0.9091(9) 0.118(5) Uani 1 1 d . . .
O3 O 0.7429(11) 0.6738(12) 1.0135(6) 0.105(4) Uani 1 1 d . . .
S1 S 0.7751(3) 0.6828(4) 0.9344(2) 0.0688(10) Uani 1 1 d D . .
F1 F 0.6798(11) 0.6076(16) 0.8386(9) 0.170(7) Uani 1 1 d . . .
F2 F 0.6766(13) 0.4868(11) 0.9447(13) 0.199(9) Uani 1 1 d . . .
F3 F 0.5599(8) 0.6273(9) 0.9318(7) 0.103(3) Uani 1 1 d . . .
C1 C 0.5656(9) 0.1753(10) 0.1866(6) 0.046(2) Uani 1 1 d . . .
H1 H 0.5705 0.2504 0.1569 0.056 Uiso 1 1 calc R . .
C2 C 0.4688(12) 0.1038(11) 0.1848(8) 0.065(4) Uani 1 1 d . . .
H2 H 0.4038 0.1324 0.1625 0.078 Uiso 1 1 calc R . .
C3 C 0.4761(8) -0.0114(10) 0.2181(7) 0.046(3) Uani 1 1 d . . .
H3 H 0.4207 -0.0652 0.2128 0.055 Uiso 1 1 calc R . .
C4 C 0.5635(10) -0.0447(10) 0.2579(6) 0.047(3) Uani 1 1 d . . .
H4 H 0.5640 -0.1214 0.2841 0.056 Uiso 1 1 calc R . .
C5 C 0.6548(8) 0.0313(7) 0.2618(5) 0.0296(18) Uani 1 1 d . . .
C6 C 0.7575(8) 0.0066(8) 0.2940(5) 0.0305(18) Uani 1 1 d . . .
C7 C 0.8339(8) 0.0912(8) 0.2808(5) 0.0326(19) Uani 1 1 d . . .
C8 C 0.9449(9) 0.0646(8) 0.3006(5) 0.032(2) Uani 1 1 d . . .
C9 C 1.0455(10) 0.1303(10) 0.2745(6) 0.048(3) Uani 1 1 d . . .
H9 H 1.0413 0.2028 0.2426 0.057 Uiso 1 1 calc R . .
C10 C 1.1528(8) 0.0958(10) 0.2925(6) 0.043(2) Uani 1 1 d . . .
H10 H 1.2199 0.1448 0.2782 0.052 Uiso 1 1 calc R . .
C11 C 1.1555(10) -0.0149(10) 0.3326(7) 0.053(3) Uani 1 1 d . . .
H11 H 1.2267 -0.0475 0.3429 0.063 Uiso 1 1 calc R . .
C12 C 1.0511(9) -0.0768(9) 0.3573(6) 0.041(2) Uani 1 1 d . . .
H12 H 1.0528 -0.1491 0.3900 0.049 Uiso 1 1 calc R . .
C13 C 0.8310(10) 0.2977(9) 0.0628(6) 0.046(3) Uani 1 1 d . . .
H13 H 0.7774 0.3545 0.0712 0.056 Uiso 1 1 calc R . .
C14 C 0.8776(10) 0.2922(9) -0.0135(6) 0.047(3) Uani 1 1 d . . .
H14 H 0.8556 0.3439 -0.0557 0.056 Uiso 1 1 calc R . .
C15 C 0.9535(9) 0.2123(8) -0.0245(5) 0.034(2) Uani 1 1 d . . .
C16 C 0.9793(9) 0.1372(8) 0.0380(6) 0.040(2) Uani 1 1 d . . .
H16 H 1.0320 0.0790 0.0313 0.047 Uiso 1 1 calc R . .
C17 C 0.9302(10) 0.1459(9) 0.1087(6) 0.044(2) Uani 1 1 d . . .
H17 H 0.9472 0.0910 0.1510 0.053 Uiso 1 1 calc R . .
C18 C 1.1747(9) 0.1579(8) -0.1897(6) 0.039(2) Uani 1 1 d . . .
H18 H 1.2515 0.1316 -0.1973 0.047 Uiso 1 1 calc R . .
C19 C 1.1259(9) 0.1685(9) -0.1150(6) 0.041(2) Uani 1 1 d . . .
H19 H 1.1694 0.1522 -0.0743 0.049 Uiso 1 1 calc R . .
C20 C 1.0122(8) 0.2036(7) -0.1028(5) 0.0296(18) Uani 1 1 d . . .
C21 C 0.9557(9) 0.2308(8) -0.1670(5) 0.036(2) Uani 1 1 d . . .
H21 H 0.8785 0.2564 -0.1620 0.043 Uiso 1 1 calc R . .
C22 C 1.0159(9) 0.2192(9) -0.2386(6) 0.038(2) Uani 1 1 d . . .
H22 H 0.9781 0.2394 -0.2818 0.046 Uiso 1 1 calc R . .
C23 C 0.6771(9) 0.3396(8) 0.3059(5) 0.038(2) Uani 1 1 d . . .
C24 C 0.7834(9) 0.3203(8) 0.3336(5) 0.037(2) Uani 1 1 d . . .
C25 C 0.8782(9) 0.3774(8) 0.2720(6) 0.041(2) Uani 1 1 d . . .
C26 C 0.8215(10) 0.4368(8) 0.2121(6) 0.041(2) Uani 1 1 d . . .
C27 C 0.6972(9) 0.4152(8) 0.2318(6) 0.040(2) Uani 1 1 d . . .
C28 C 0.5586(10) 0.2992(11) 0.3496(7) 0.057(3) Uani 1 1 d . . .
H28A H 0.5451 0.2202 0.3478 0.086 Uiso 1 1 calc R . .
H28B H 0.4997 0.3457 0.3266 0.086 Uiso 1 1 calc R . .
H28C H 0.5538 0.3054 0.4030 0.086 Uiso 1 1 calc R . .
C29 C 0.7933(16) 0.2570(12) 0.4130(7) 0.080(5) Uani 1 1 d . . .
H29A H 0.7190 0.2178 0.4376 0.120 Uiso 1 1 calc R . .
H29B H 0.8131 0.3102 0.4430 0.120 Uiso 1 1 calc R . .
H29C H 0.8541 0.2017 0.4101 0.120 Uiso 1 1 calc R . .
C30 C 0.9981(11) 0.3998(12) 0.2803(9) 0.068(4) Uani 1 1 d . . .
H30A H 1.0516 0.3660 0.2444 0.103 Uiso 1 1 calc R . .
H30B H 1.0090 0.3668 0.3328 0.103 Uiso 1 1 calc R . .
H30C H 1.0140 0.4815 0.2691 0.103 Uiso 1 1 calc R . .
C31 C 0.8871(13) 0.5098(9) 0.1410(8) 0.065(4) Uani 1 1 d . . .
H31A H 0.8440 0.5124 0.0987 0.098 Uiso 1 1 calc R . .
H31B H 0.9635 0.4787 0.1284 0.098 Uiso 1 1 calc R . .
H31C H 0.8970 0.5863 0.1491 0.098 Uiso 1 1 calc R . .
C32 C 0.6146(13) 0.4678(13) 0.1845(8) 0.069(4) Uani 1 1 d . . .
H32A H 0.5842 0.5346 0.2024 0.104 Uiso 1 1 calc R . .
H32B H 0.5504 0.4139 0.1883 0.104 Uiso 1 1 calc R . .
H32C H 0.6534 0.4904 0.1311 0.104 Uiso 1 1 calc R . .
C33 C 0.7260(10) -0.1707(9) 0.4747(5) 0.042(2) Uani 1 1 d . . .
C34 C 0.6391(10) -0.1984(9) 0.4363(6) 0.047(3) Uani 1 1 d . . .
C35 C 0.6778(9) -0.2922(8) 0.4040(6) 0.042(2) Uani 1 1 d . . .
C36 C 0.7878(8) -0.3258(8) 0.4287(5) 0.036(2) Uani 1 1 d . . .
C37 C 0.8124(11) -0.2474(10) 0.4760(6) 0.049(3) Uani 1 1 d . . .
C38 C 0.7140(16) -0.0786(13) 0.5215(8) 0.086(5) Uani 1 1 d . . .
H38A H 0.6778 -0.0130 0.4940 0.129 Uiso 1 1 calc R . .
H38B H 0.7911 -0.0560 0.5290 0.129 Uiso 1 1 calc R . .
H38C H 0.6655 -0.1081 0.5715 0.129 Uiso 1 1 calc R . .
C39 C 0.5185(10) -0.1442(11) 0.4361(7) 0.061(3) Uani 1 1 d . . .
H39A H 0.4577 -0.2038 0.4469 0.091 Uiso 1 1 calc R . .
H39B H 0.5166 -0.0951 0.3858 0.091 Uiso 1 1 calc R . .
H39C H 0.5051 -0.0994 0.4755 0.091 Uiso 1 1 calc R . .
C40 C 0.6179(12) -0.3606(12) 0.3599(8) 0.064(4) Uani 1 1 d . . .
H40A H 0.6028 -0.4382 0.3898 0.096 Uiso 1 1 calc R . .
H40B H 0.6679 -0.3614 0.3109 0.096 Uiso 1 1 calc R . .
H40C H 0.5442 -0.3265 0.3503 0.096 Uiso 1 1 calc R . .
C41 C 0.8563(11) -0.4242(9) 0.4108(8) 0.059(3) Uani 1 1 d . . .
H41A H 0.9135 -0.3987 0.3641 0.088 Uiso 1 1 calc R . .
H41B H 0.8037 -0.4820 0.4031 0.088 Uiso 1 1 calc R . .
H41C H 0.8964 -0.4561 0.4534 0.088 Uiso 1 1 calc R . .
C42 C 0.9219(14) -0.2584(14) 0.5132(7) 0.084(5) Uani 1 1 d . . .
H42A H 0.9906 -0.2563 0.4737 0.126 Uiso 1 1 calc R . .
H42B H 0.9174 -0.3301 0.5509 0.126 Uiso 1 1 calc R . .
H42C H 0.9277 -0.1956 0.5387 0.126 Uiso 1 1 calc R . .
C43 C 0.6684(18) 0.6009(13) 0.9164(13) 0.108(7) Uani 1 1 d D . .
S2 S 0.2638(6) 0.6542(6) 0.3768(4) 0.0637(16) Uani 0.647(8) 1 d PD A 1
O4 O 0.3200(13) 0.5999(16) 0.4386(8) 0.085(5) Uani 0.647(8) 1 d PD A 1
O5 O 0.3211(17) 0.752(2) 0.3242(14) 0.102(7) Uani 0.647(8) 1 d PD A 1
O6 O 0.1401(12) 0.6530(16) 0.3847(10) 0.079(4) Uiso 0.647(8) 1 d PD A 1
F4 F 0.4017(10) 0.5401(15) 0.2984(10) 0.094(4) Uani 0.647(8) 1 d PD A 1
F5 F 0.2499(16) 0.4476(11) 0.3512(13) 0.121(6) Uani 0.647(8) 1 d PD A 1
F6 F 0.2315(18) 0.578(2) 0.2581(11) 0.157(10) Uani 0.647(8) 1 d PD A 1
C44 C 0.2844(14) 0.5533(15) 0.3178(10) 0.109(12) Uani 0.647(8) 1 d PD A 1
S2' S 0.2546(12) 0.6798(12) 0.3434(7) 0.0637(16) Uani 0.353(8) 1 d PD A 2
O4' O 0.213(3) 0.713(3) 0.2734(12) 0.113(14) Uani 0.353(8) 1 d PD A 2
O5' O 0.348(3) 0.749(4) 0.351(2) 0.102(7) Uani 0.353(8) 1 d PD A 2
O6' O 0.162(2) 0.663(3) 0.4102(12) 0.079(4) Uiso 0.353(8) 1 d PD A 2
F4' F 0.350(2) 0.524(3) 0.3037(15) 0.094(4) Uani 0.353(8) 1 d PD A 2
F5' F 0.1888(19) 0.484(3) 0.380(2) 0.121(6) Uani 0.353(8) 1 d PD A 2
F6' F 0.347(2) 0.492(3) 0.4220(15) 0.120(12) Uani 0.353(8) 1 d PD A 2
C44' C 0.289(2) 0.5373(18) 0.3686(17) 0.12(2) Uani 0.353(8) 1 d PDU A 2
C45 C 0.678(3) 0.023(4) 0.995(2) 0.228(16) Uiso 1 1 d D . .
O7 O 0.7737(15) -0.0029(14) 0.9438(15) 0.173(8) Uani 1 1 d D . .

loop_
_atom_site_aniso_label
_atom_site_aniso_U_11
_atom_site_aniso_U_22
_atom_site_aniso_U_33
_atom_site_aniso_U_23
_atom_site_aniso_U_13
_atom_site_aniso_U_12
Ir1 0.0279(3) 0.02272(19) 0.01830(19) -0.00619(13) 0.00324(15) 0.00162(16)
Ir2 0.0244(2) 0.02427(19) 0.01616(19) -0.00542(13) 0.00210(14) 0.00230(15)
Ir1' 0.0279(3) 0.02272(19) 0.01830(19) -0.00619(13) 0.00324(15) 0.00162(16)
Ir2' 0.0244(2) 0.02427(19) 0.01616(19) -0.00542(13) 0.00210(14) 0.00230(15)
N1 0.041(5) 0.034(4) 0.025(4) -0.004(3) 0.003(3) 0.001(3)
N2 0.045(5) 0.033(4) 0.030(4) -0.012(3) -0.013(4) 0.007(3)
N3 0.035(4) 0.029(4) 0.027(4) -0.014(3) 0.008(3) 0.002(3)
N4 0.036(4) 0.028(4) 0.019(3) -0.006(3) 0.004(3) -0.002(3)
O1 0.098(10) 0.134(11) 0.121(11) 0.021(9) -0.050(9) 0.003(8)
O2 0.051(7) 0.168(14) 0.145(13) -0.052(11) -0.021(8) 0.023(7)
O3 0.103(9) 0.140(11) 0.052(6) 0.003(7) 0.012(6) 0.012(8)
S1 0.0499(19) 0.093(3) 0.058(2) -0.0080(19) -0.0057(16) 0.0035(18)
F1 0.102(9) 0.29(2) 0.173(13) -0.164(14) -0.024(9) 0.007(10)
F2 0.149(12) 0.087(9) 0.38(3) -0.047(12) -0.112(15) 0.026(8)
F3 0.051(5) 0.111(7) 0.134(9) 0.006(6) -0.026(5) 0.012(5)
C1 0.043(6) 0.052(6) 0.045(6) -0.012(5) -0.013(5) 0.000(5)
C2 0.057(8) 0.065(8) 0.079(9) -0.010(7) -0.035(7) -0.019(6)
C3 0.017(4) 0.065(7) 0.060(7) -0.028(6) 0.001(4) 0.010(4)
C4 0.054(7) 0.054(6) 0.030(5) -0.006(5) -0.005(5) -0.010(5)
C5 0.032(5) 0.026(4) 0.027(4) -0.005(3) 0.002(4) 0.003(3)
C6 0.037(5) 0.034(5) 0.020(4) -0.005(3) -0.003(4) 0.004(4)
C7 0.036(5) 0.035(5) 0.026(4) -0.015(4) 0.008(4) 0.007(4)
C8 0.044(5) 0.039(5) 0.013(4) -0.003(3) -0.005(4) -0.002(4)
C9 0.045(6) 0.054(6) 0.043(6) -0.013(5) -0.002(5) -0.004(5)
C10 0.023(5) 0.058(6) 0.052(6) -0.020(5) -0.006(4) 0.004(4)
C11 0.044(6) 0.051(6) 0.070(8) -0.015(6) -0.029(6) -0.011(5)
C12 0.037(5) 0.047(6) 0.045(6) -0.024(5) -0.008(4) 0.009(4)
C13 0.053(7) 0.042(6) 0.044(6) -0.017(5) 0.005(5) 0.026(5)
C14 0.060(7) 0.047(6) 0.028(5) -0.004(4) 0.003(5) 0.005(5)
C15 0.047(6) 0.028(4) 0.025(4) -0.008(4) 0.002(4) -0.006(4)
C16 0.042(6) 0.038(5) 0.036(5) -0.010(4) 0.003(4) 0.009(4)
C17 0.053(6) 0.042(6) 0.032(5) 0.001(4) -0.003(5) 0.006(5)
C18 0.038(5) 0.039(5) 0.038(5) -0.010(4) 0.003(4) 0.012(4)
C19 0.046(6) 0.052(6) 0.028(5) -0.014(4) -0.006(4) 0.016(5)
C20 0.033(5) 0.023(4) 0.029(4) -0.009(3) 0.007(4) -0.001(3)
C21 0.044(6) 0.037(5) 0.024(4) -0.005(4) 0.001(4) 0.000(4)
C22 0.039(5) 0.044(5) 0.027(5) -0.004(4) -0.001(4) 0.002(4)
C23 0.043(6) 0.040(5) 0.029(5) -0.017(4) 0.011(4) -0.002(4)
C24 0.050(6) 0.033(5) 0.032(5) -0.014(4) -0.006(4) -0.003(4)
C25 0.045(6) 0.029(5) 0.053(6) -0.021(4) -0.004(5) 0.005(4)
C26 0.051(6) 0.023(4) 0.049(6) -0.014(4) -0.004(5) -0.002(4)
C27 0.048(6) 0.038(5) 0.032(5) -0.012(4) 0.008(4) 0.006(4)
C28 0.037(6) 0.072(8) 0.056(7) -0.011(6) 0.009(5) -0.011(5)
C29 0.145(15) 0.057(8) 0.035(6) 0.008(6) -0.031(8) -0.030(9)
C30 0.055(8) 0.070(9) 0.091(11) -0.041(8) -0.016(7) -0.002(6)
C31 0.090(10) 0.030(5) 0.066(8) -0.019(5) 0.027(7) -0.020(6)
C32 0.072(9) 0.081(10) 0.063(9) -0.028(8) -0.018(7) 0.012(7)
C33 0.048(6) 0.047(6) 0.023(5) -0.002(4) 0.012(4) -0.001(5)
C34 0.052(7) 0.047(6) 0.035(5) -0.009(5) 0.009(5) 0.000(5)
C35 0.033(5) 0.036(5) 0.052(6) -0.009(5) 0.000(4) -0.004(4)
C36 0.031(5) 0.032(5) 0.037(5) -0.004(4) 0.015(4) 0.015(4)
C37 0.061(7) 0.050(6) 0.026(5) 0.006(4) 0.000(5) -0.011(5)
C38 0.117(13) 0.082(10) 0.046(7) -0.032(7) 0.045(8) -0.027(9)
C39 0.048(7) 0.073(8) 0.049(7) -0.004(6) 0.014(5) 0.011(6)
C40 0.061(8) 0.064(8) 0.069(9) -0.019(7) -0.008(7) -0.022(6)
C41 0.060(7) 0.032(5) 0.072(8) -0.012(5) 0.022(6) 0.019(5)
C42 0.100(12) 0.110(12) 0.024(6) 0.020(7) -0.006(7) -0.016(9)
C43 0.142(19) 0.069(11) 0.129(17) -0.008(11) -0.089(16) 0.022(11)
S2 0.056(3) 0.064(4) 0.060(5) -0.006(3) 0.014(4) 0.005(2)
O4 0.055(9) 0.124(15) 0.061(10) 0.000(10) 0.006(7) 0.014(9)
O5 0.061(12) 0.068(8) 0.19(2) -0.029(13) -0.043(11) 0.006(9)
F4 0.023(8) 0.125(10) 0.146(11) -0.058(9) -0.007(9) 0.006(9)
F5 0.085(12) 0.063(9) 0.21(2) -0.024(10) -0.001(12) -0.008(8)
F6 0.116(16) 0.21(2) 0.18(2) -0.074(19) -0.075(16) -0.020(15)
C44 0.028(12) 0.13(3) 0.13(3) 0.03(2) 0.006(15) -0.037(15)
S2' 0.056(3) 0.064(4) 0.060(5) -0.006(3) 0.014(4) 0.005(2)
O4' 0.14(3) 0.13(3) 0.07(2) 0.01(2) -0.06(2) 0.02(2)
O5' 0.061(12) 0.068(8) 0.19(2) -0.029(13) -0.043(11) 0.006(9)
F4' 0.023(8) 0.125(10) 0.146(11) -0.058(9) -0.007(9) 0.006(9)
F5' 0.085(12) 0.063(9) 0.21(2) -0.024(10) -0.001(12) -0.008(8)
F6' 0.09(2) 0.12(2) 0.12(2) 0.05(2) -0.017(18) 0.036(18)
C44' 0.12(3) 0.11(3) 0.12(3) -0.031(19) -0.023(19) -0.054(18)
O7 0.106(12) 0.126(13) 0.28(3) -0.044(15) -0.005(14) 0.039(10)

loop_
_atom_type_symbol
_atom_type_description
_atom_type_scat_dispersion_real
_atom_type_scat_dispersion_imag
_atom_type_scat_source
C C 0.0033 0.0016 'International Tables Vol C Tables 4.2.6.8 and 6.1.1.4'
H H 0.0000 0.0000 'International Tables Vol C Tables 4.2.6.8 and 6.1.1.4'
N N 0.0061 0.0033 'International Tables Vol C Tables 4.2.6.8 and 6.1.1.4'
O O 0.0106 0.0060 'International Tables Vol C Tables 4.2.6.8 and 6.1.1.4'
F F 0.0171 0.0103 'International Tables Vol C Tables 4.2.6.8 and 6.1.1.4'
S S 0.1246 0.1234 'International Tables Vol C Tables 4.2.6.8 and 6.1.1.4'
Ir Ir -1.4442 7.9887 'International Tables Vol C Tables 4.2.6.8 and 6.1.1.4'

loop_
_geom_angle_atom_site_label_1
_geom_angle_atom_site_label_2
_geom_angle_atom_site_label_3
_geom_angle
_geom_angle_site_symmetry_1
_geom_angle_site_symmetry_3
Ir1' Ir1 C7 61.0(4) . .
Ir1' Ir1 N1 138.1(4) . .
C7 Ir1 N1 77.6(3) . .
Ir1' Ir1 C23 110.2(4) . .
C7 Ir1 C23 117.9(4) . .
N1 Ir1 C23 94.1(3) . .
Ir1' Ir1 N3 86.6(4) . .
C7 Ir1 N3 89.3(3) . .
N1 Ir1 N3 86.6(3) . .
C23 Ir1 N3 152.4(4) . .
Ir1' Ir1 C24 72.0(4) . .
C7 Ir1 C24 95.6(4) . .
N1 Ir1 C24 121.5(3) . .
C23 Ir1 C24 38.4(4) . .
N3 Ir1 C24 151.9(3) . .
Ir1' Ir1 C25 54.2(4) . .
C7 Ir1 C25 108.3(4) . .
N1 Ir1 C25 159.4(4) . .
C23 Ir1 C25 65.6(4) . .
N3 Ir1 C25 112.7(4) . .
C24 Ir1 C25 39.6(4) . .
Ir1' Ir1 C27 118.3(4) . .
C7 Ir1 C27 156.3(3) . .
N1 Ir1 C27 102.1(4) . .
C23 Ir1 C27 38.5(4) . .
N3 Ir1 C27 114.3(3) . .
C24 Ir1 C27 64.0(4) . .
C25 Ir1 C27 64.4(4) . .
Ir1' Ir1 C26 84.8(4) . .
C7 Ir1 C26 144.7(4) . .
N1 Ir1 C26 137.1(4) . .
C23 Ir1 C26 63.6(4) . .
N3 Ir1 C26 97.6(3) . .
C24 Ir1 C26 63.3(4) . .
C25 Ir1 C26 37.4(4) . .
C27 Ir1 C26 37.7(4) . .
Ir2' Ir2 C6 72.7(4) . .
Ir2' Ir2 N2 148.1(3) . .
C6 Ir2 N2 77.0(3) . .
Ir2' Ir2 N4 84.4(3) . 2_755
C6 Ir2 N4 85.9(3) . 2_755
N2 Ir2 N4 83.6(3) . 2_755
Ir2' Ir2 C33 93.0(4) . .
C6 Ir2 C33 110.6(4) . .
N2 Ir2 C33 107.0(4) . .
N4 Ir2 C33 161.7(4) 2_755 .
Ir2' Ir2 C34 55.7(4) . .
C6 Ir2 C34 100.3(4) . .
N2 Ir2 C34 141.9(4) . .
N4 Ir2 C34 134.4(4) 2_755 .
C33 Ir2 C34 37.7(4) . .
Ir2' Ir2 C35 52.5(4) . .
C6 Ir2 C35 122.9(4) . .
N2 Ir2 C35 159.4(4) . .
N4 Ir2 C35 101.9(3) 2_755 .
C33 Ir2 C35 63.1(4) . .
C34 Ir2 C35 37.8(4) . .
Ir2' Ir2 C37 112.3(4) . .
C6 Ir2 C37 144.2(4) . .
N2 Ir2 C37 98.1(4) . .
N4 Ir2 C37 129.2(4) 2_755 .
C33 Ir2 C37 36.2(4) . .
C34 Ir2 C37 61.9(4) . .
C35 Ir2 C37 62.9(4) . .
Ir2' Ir2 C36 89.3(4) . .
C6 Ir2 C36 160.8(4) . .
N2 Ir2 C36 121.8(3) . .
N4 Ir2 C36 99.3(3) 2_755 .
C33 Ir2 C36 62.5(4) . .
C34 Ir2 C36 62.9(4) . .
C35 Ir2 C36 38.0(4) . .
C37 Ir2 C36 37.8(4) . .
Ir1 Ir1' C7 99.5(5) . .
Ir1 Ir1' C25 108.2(5) . .
C7 Ir1' C25 137.6(5) . .
Ir1 Ir1' C24 89.2(4) . .
C7 Ir1' C24 107.2(4) . .
C25 Ir1' C24 43.8(4) . .
Ir1 Ir1' N3 74.8(4) . .
C7 Ir1' N3 93.6(4) . .
C25 Ir1' N3 124.0(4) . .
C24 Ir1' N3 155.8(4) . .
Ir1 Ir1' C26 77.4(4) . .
C7 Ir1' C26 170.6(4) . .
C25 Ir1' C26 38.5(4) . .
C24 Ir1' C26 64.0(4) . .
N3 Ir1' C26 94.2(4) . .
Ir1 Ir1' C23 54.3(3) . .
C7 Ir1' C23 112.9(4) . .
C25 Ir1' C23 63.9(4) . .
C24 Ir1' C23 35.2(4) . .
N3 Ir1' C23 124.8(4) . .
C26 Ir1' C23 58.0(4) . .
Ir1 Ir1' C8 130.7(4) . .
C7 Ir1' C8 31.2(4) . .
C25 Ir1' C8 114.4(4) . .
C24 Ir1' C8 104.7(4) . .
N3 Ir1' C8 99.6(3) . .
C26 Ir1' C8 151.0(4) . .
C23 Ir1' C8 128.4(3) . .
Ir2 Ir2' C35 108.9(5) . .
Ir2 Ir2' C34 105.2(5) . .
C35 Ir2' C34 44.9(5) . .
Ir2 Ir2' C6 86.3(4) . .
C35 Ir2' C6 157.4(5) . .
C34 Ir2' C6 116.0(5) . .
Ir2 Ir2' N4 75.7(3) . 2_755
C35 Ir2' N4 112.8(4) . 2_755
C34 Ir2' N4 157.3(4) . 2_755
C6 Ir2' N4 86.6(3) . 2_755
Ir2 Ir2' C33 68.1(4) . .
C35 Ir2' C33 65.4(4) . .
C34 Ir2' C33 37.5(4) . .
C6 Ir2' C33 107.6(4) . .
N4 Ir2' C33 139.7(4) 2_755 .
Ir2 Ir2' C36 72.4(4) . .
C35 Ir2' C36 37.9(4) . .
C34 Ir2' C36 65.2(4) . .
C6 Ir2' C36 157.6(4) . .
N4 Ir2' C36 94.4(3) 2_755 .
C33 Ir2' C36 58.5(4) . .
C1 N1 C5 123.2(9) . .
C1 N1 Ir1 124.5(7) . .
C5 N1 Ir1 112.1(6) . .
C12 N2 C8 119.3(9) . .
C12 N2 Ir2 126.4(7) . .
C8 N2 Ir2 114.0(6) . .
C13 N3 C17 116.8(8) . .
C13 N3 Ir1 117.2(6) . .
C17 N3 Ir1 126.0(7) . .
C13 N3 Ir1' 128.9(6) . .
C17 N3 Ir1' 112.8(7) . .
Ir1 N3 Ir1' 18.61(13) . .
C18 N4 C22 117.5(8) . .
C18 N4 Ir2 122.2(7) . 2_755
C22 N4 Ir2 120.0(6) . 2_755
C18 N4 Ir2' 104.7(6) . 2_755
C22 N4 Ir2' 137.6(6) . 2_755
Ir2 N4 Ir2' 19.88(13) 2_755 2_755
O2 S1 O3 117.9(9) . .
O2 S1 O1 115.4(10) . .
O3 S1 O1 107.4(9) . .
O2 S1 C43 109.3(11) . .
O3 S1 C43 101.2(10) . .
O1 S1 C43 103.8(8) . .
N1 C1 C2 123.7(11) . .
C3 C2 C1 115.9(11) . .
C4 C3 C2 119.1(10) . .
C3 C4 C5 122.5(10) . .
N1 C5 C6 116.5(8) . .
N1 C5 C4 114.7(8) . .
C6 C5 C4 128.7(9) . .
C7 C6 C5 115.6(9) . .
C7 C6 Ir2' 137.3(8) . .
C5 C6 Ir2' 107.1(6) . .
C7 C6 Ir2 116.4(7) . .
C5 C6 Ir2 128.0(7) . .
Ir2' C6 Ir2 20.93(15) . .
C6 C7 C8 116.7(9) . .
C6 C7 Ir1' 136.8(8) . .
C8 C7 Ir1' 106.6(7) . .
C6 C7 Ir1 117.3(7) . .
C8 C7 Ir1 126.1(7) . .
Ir1' C7 Ir1 19.48(17) . .
C9 C8 N2 117.5(9) . .
C9 C8 C7 126.3(9) . .
N2 C8 C7 115.3(8) . .
C9 C8 Ir1' 85.8(7) . .
N2 C8 Ir1' 156.6(7) . .
C7 C8 Ir1' 42.2(5) . .
C8 C9 C10 123.3(11) . .
C11 C10 C9 115.6(10) . .
C10 C11 C12 118.1(10) . .
N2 C12 C11 125.5(11) . .
N3 C13 C14 122.7(9) . .
C15 C14 C13 118.1(10) . .
C14 C15 C16 118.9(9) . .
C14 C15 C20 122.0(9) . .
C16 C15 C20 119.2(9) . .
C17 C16 C15 119.9(9) . .
N3 C17 C16 123.5(9) . .
N4 C18 C19 125.1(9) . .
C20 C19 C18 117.9(9) . .
C19 C20 C21 117.3(8) . .
C19 C20 C15 120.7(9) . .
C21 C20 C15 121.9(9) . .
C22 C21 C20 118.7(9) . .
N4 C22 C21 123.4(9) . .
C24 C23 C27 109.8(9) . .
C24 C23 C28 126.0(10) . .
C27 C23 C28 123.9(10) . .
C24 C23 Ir1 72.9(6) . .
C27 C23 Ir1 74.6(5) . .
C28 C23 Ir1 124.3(8) . .
C24 C23 Ir1' 57.4(5) . .
C27 C23 Ir1' 80.5(6) . .
C28 C23 Ir1' 133.0(8) . .
Ir1 C23 Ir1' 15.56(12) . .
C23 C24 C25 107.9(8) . .
C23 C24 C29 124.2(11) . .
C25 C24 C29 127.8(11) . .
C23 C24 Ir1' 87.4(6) . .
C25 C24 Ir1' 61.5(5) . .
C29 C24 Ir1' 118.8(9) . .
C23 C24 Ir1 68.7(5) . .
C25 C24 Ir1 71.3(5) . .
C29 C24 Ir1 127.4(8) . .
Ir1' C24 Ir1 18.80(15) . .
C26 C25 C30 125.1(11) . .
C26 C25 C24 105.4(9) . .
C30 C25 C24 126.6(11) . .
C26 C25 Ir1' 86.2(6) . .
C30 C25 Ir1' 120.5(8) . .
C24 C25 Ir1' 74.7(5) . .
C26 C25 Ir1 72.6(5) . .
C30 C25 Ir1 137.5(8) . .
C24 C25 Ir1 69.1(5) . .
Ir1' C25 Ir1 17.56(17) . .
C25 C26 C27 110.6(9) . .
C25 C26 C31 122.0(11) . .
C27 C26 C31 127.4(11) . .
C25 C26 Ir1 70.0(5) . .
C27 C26 Ir1 70.5(5) . .
C31 C26 Ir1 126.6(7) . .
C25 C26 Ir1' 55.3(5) . .
C27 C26 Ir1' 86.6(6) . .
C31 C26 Ir1' 122.7(8) . .
Ir1 C26 Ir1' 17.77(13) . .
C23 C27 C26 106.1(9) . .
C23 C27 C32 129.8(11) . .
C26 C27 C32 124.0(10) . .
C23 C27 Ir1 66.8(5) . .
C26 C27 Ir1 71.8(5) . .
C32 C27 Ir1 128.5(8) . .
C37 C33 C34 111.7(10) . .
C37 C33 C38 124.2(12) . .
C34 C33 C38 123.3(12) . .
C37 C33 Ir2 76.9(6) . .
C34 C33 Ir2 73.5(6) . .
C38 C33 Ir2 125.7(8) . .
C37 C33 Ir2' 88.0(7) . .
C34 C33 Ir2' 54.8(5) . .
C38 C33 Ir2' 130.7(8) . .
Ir2 C33 Ir2' 18.89(14) . .
C33 C34 C35 107.2(10) . .
C33 C34 C39 125.9(10) . .
C35 C34 C39 126.7(10) . .
C33 C34 Ir2' 87.8(7) . .
C35 C34 Ir2' 66.5(6) . .
C39 C34 Ir2' 115.9(8) . .
C33 C34 Ir2 68.8(6) . .
C35 C34 Ir2 71.6(6) . .
C39 C34 Ir2 129.0(8) . .
Ir2' C34 Ir2 19.12(17) . .
C34 C35 C36 107.6(9) . .
C34 C35 C40 130.5(11) . .
C36 C35 C40 121.5(10) . .
C34 C35 Ir2' 68.5(6) . .
C36 C35 Ir2' 90.8(6) . .
C40 C35 Ir2' 113.7(8) . .
C34 C35 Ir2 70.6(6) . .
C36 C35 Ir2 72.9(5) . .
C40 C35 Ir2 127.4(8) . .
Ir2' C35 Ir2 18.61(17) . .
C35 C36 C37 105.9(8) . .
C35 C36 C41 125.5(10) . .
C37 C36 C41 128.6(10) . .
C35 C36 Ir2 69.1(5) . .
C37 C36 Ir2 71.0(5) . .
C41 C36 Ir2 126.3(7) . .
C35 C36 Ir2' 51.3(5) . .
C37 C36 Ir2' 83.1(6) . .
C41 C36 Ir2' 129.3(7) . .
Ir2 C36 Ir2' 18.30(12) . .
C33 C37 C36 107.2(10) . .
C33 C37 C42 132.1(12) . .
C36 C37 C42 120.6(11) . .
C33 C37 Ir2 67.0(6) . .
C36 C37 Ir2 71.2(5) . .
C42 C37 Ir2 125.0(8) . .
F3 C43 F2 108.4(16) . .
F3 C43 F1 100.4(12) . .
F2 C43 F1 102.4(18) . .
F3 C43 S1 119.5(15) . .
F2 C43 S1 114.2(11) . .
F1 C43 S1 109.7(15) . .
O6 S2 O4 121.1(11) . .
O6 S2 O5 114.1(12) . .
O4 S2 O5 118.0(12) . .
O6 S2 C44 95.8(10) . .
O4 S2 C44 100.2(9) . .
O5 S2 C44 100.2(15) . .
F6 C44 F5 104.9(18) . .
F6 C44 F4 113.2(18) . .
F5 C44 F4 100.3(17) . .
F6 C44 S2 113.1(14) . .
F5 C44 S2 116.4(13) . .
F4 C44 S2 108.4(11) . .
O4' S2' O5' 114.3(16) . .
O4' S2' O6' 112.9(15) . .
O5' S2' O6' 112.0(17) . .
O4' S2' C44' 116(2) . .
O5' S2' C44' 109(3) . .
O6' S2' C44' 90.2(18) . .
F6' C44' F5' 109.4(18) . .
F6' C44' F4' 106.7(18) . .
F5' C44' F4' 109.5(19) . .
F6' C44' S2' 127(2) . .
F5' C44' S2' 103(2) . .
F4' C44' S2' 100(2) . .

loop_
_geom_bond_atom_site_label_1
_geom_bond_atom_site_label_2
_geom_bond_distance
_geom_bond_site_symmetry_2
Ir1 Ir1' 0.702(5) .
Ir1 C7 2.076(9) .
Ir1 N1 2.112(8) .
Ir1 C23 2.124(9) .
Ir1 N3 2.124(7) .
Ir1 C24 2.179(9) .
Ir1 C25 2.210(9) .
Ir1 C27 2.228(10) .
Ir1 C26 2.245(9) .
Ir2 Ir2' 0.746(4) .
Ir2 C6 2.085(9) .
Ir2 N2 2.106(8) .
Ir2 N4 2.127(7) 2_755
Ir2 C33 2.139(9) .
Ir2 C34 2.200(11) .
Ir2 C35 2.213(10) .
Ir2 C37 2.264(10) .
Ir2 C36 2.266(9) .
Ir1' C7 1.841(10) .
Ir1' C25 1.887(10) .
Ir1' C24 2.073(10) .
Ir1' N3 2.197(8) .
Ir1' C26 2.291(10) .
Ir1' C23 2.456(10) .
Ir1' C8 2.627(10) .
Ir2' C35 1.856(10) .
Ir2' C34 1.883(11) .
Ir2' C6 1.996(9) .
Ir2' N4 2.185(8) 2_755
Ir2' C33 2.303(10) .
Ir2' C36 2.377(10) .
N1 C1 1.238(13) .
N1 C5 1.413(11) .
N2 C12 1.258(12) .
N2 C8 1.383(12) .
N3 C13 1.318(13) .
N3 C17 1.329(13) .
N4 C18 1.297(12) .
N4 C22 1.329(13) .
N4 Ir2 2.127(7) 2_755
N4 Ir2' 2.185(8) 2_755
O1 S1 1.415(14) .
O2 S1 1.330(12) .
O3 S1 1.403(11) .
S1 C43 1.710(14) .
F1 C43 1.38(2) .
F2 C43 1.378(19) .
F3 C43 1.31(2) .
C1 C2 1.435(15) .
C2 C3 1.407(17) .
C3 C4 1.358(15) .
C4 C5 1.431(14) .
C5 C6 1.424(13) .
C6 C7 1.316(14) .
C7 C8 1.421(13) .
C8 C9 1.377(14) .
C9 C10 1.388(15) .
C10 C11 1.386(16) .
C11 C12 1.388(15) .
C13 C14 1.417(14) .
C14 C15 1.337(15) .
C15 C16 1.369(13) .
C15 C20 1.498(13) .
C16 C17 1.341(14) .
C18 C19 1.414(14) .
C19 C20 1.392(13) .
C20 C21 1.410(13) .
C21 C22 1.406(13) .
C23 C24 1.416(14) .
C23 C27 1.439(14) .
C23 C28 1.502(14) .
C24 C25 1.488(14) .
C24 C29 1.502(14) .
C25 C26 1.429(15) .
C25 C30 1.465(16) .
C26 C27 1.447(15) .
C26 C31 1.489(15) .
C27 C32 1.452(17) .
C33 C37 1.372(16) .
C33 C34 1.401(16) .
C33 C38 1.535(16) .
C34 C35 1.429(15) .
C34 C39 1.555(16) .
C35 C36 1.459(14) .
C35 C40 1.514(15) .
C36 C37 1.468(15) .
C36 C41 1.499(12) .
C37 C42 1.536(18) .
S2 O6 1.428(14) .
S2 O4 1.431(13) .
S2 O5 1.441(16) .
S2 C44 1.783(15) .
F4 C44 1.375(15) .
F5 C44 1.327(16) .
F6 C44 1.314(16) .
S2' O4' 1.413(16) .
S2' O5' 1.420(17) .
S2' O6' 1.463(17) .
S2' C44' 1.756(18) .
F4' C44' 1.310(19) .
F5' C44' 1.304(19) .
F6' C44' 1.298(18) .
C45 O7 1.407(19) .

loop_
_platon_squeeze_void_nr
_platon_squeeze_void_average_x
_platon_squeeze_void_average_y
_platon_squeeze_void_average_z
_platon_squeeze_void_volume
_platon_squeeze_void_count_electrons
1 0.000 0.000 0.500 18.4 3.0
2 0.455 0.764 0.117 91.1 32.5
3 0.330 0.255 0.311 11.1 1.2
4 0.545 0.236 0.883 91.1 31.2
5 0.491 0.565 0.526 11.8 -0.4
6 0.509 0.426 0.470 8.9 -1.2
7 0.670 0.745 0.689 11.1 1.6
